data_9000460
loop_
_publ_author_name
'Grey, I. E.'
'Reid, A. F.'

_publ_section_title
;The structure of pseudorutile and its role in the natural alteration of
 ilmenite
;
_journal_name_full 'American Mineralogist'
_journal_page_first 898
_journal_page_last 906
_journal_volume 60
_journal_year 1975
_chemical_formula_sum 'Fe4.728 Mn0.272 O27 Ti9.67'
_chemical_name_mineral Pseudorutile
_space_group_IT_number 182
_symmetry_space_group_name_Hall 'P 6c 2c'
_symmetry_space_group_name_H-M 'P 63 2 2'
_cell_angle_alpha 90
_cell_angle_beta 90
_cell_angle_gamma 120
_cell_length_a 14.375
_cell_length_b 14.375
_cell_length_c 4.615
_cell_formula_units_Z 2
_cell_volume 825.882
_database_code_amcsd 0000471
_exptl_crystal_density_diffrn 4.721
_cod_original_formula_sum 'Fe4.728 Mn.272 Ti9.67 O27'
_cod_database_code 9000460

loop_
_space_group_symop_operation_xyz
x,y,z
x,x-y,1/2-z
x-y,x,1/2+z
y,x,-z
-y,x-y,z
-x+y,y,1/2-z
-x,-y,1/2+z
-x,-x+y,-z
-x+y,-x,z
-y,-x,1/2-z
y,-x+y,1/2+z
x-y,-y,-z

loop_
_atom_site_label
_atom_site_fract_x
_atom_site_fract_y
_atom_site_fract_z
_atom_site_occupancy
_atom_site_U_iso_or_equiv
Fe1 0.00000 0.00000 0.00000 0.24000 0.01393
Mn1 0.00000 0.00000 0.00000 0.02000 0.01393
Ti1 0.00000 0.00000 0.00000 0.49000 0.01393
Fe2 0.20600 0.00000 0.00000 0.06000 0.01393
Mn2 0.20600 0.00000 0.00000 0.00400 0.01393
Ti2 0.20600 0.00000 0.00000 0.12000 0.01393
Fe3 0.40000 0.00000 0.00000 0.00600 0.01393
Ti3 0.40000 0.00000 0.00000 0.01000 0.01393
Fe4 0.59100 0.00000 0.00000 0.31000 0.01393
Mn4 0.59100 0.00000 0.00000 0.02000 0.01393
Ti4 0.59100 0.00000 0.00000 0.64000 0.01393
Fe5 0.80900 0.00000 0.00000 0.26000 0.01393
Mn5 0.80900 0.00000 0.00000 0.02000 0.01393
Ti5 0.80900 0.00000 0.00000 0.53000 0.01393
Fe6 0.18400 0.37800 0.01800 0.21000 0.01393
Mn6 0.18400 0.37800 0.01800 0.01000 0.01393
Ti6 0.18400 0.37800 0.01800 0.44000 0.01393
Fe7 0.22400 0.60500 0.01700 0.22000 0.01393
Mn7 0.22400 0.60500 0.01700 0.01000 0.01393
Ti7 0.22400 0.60500 0.01700 0.44000 0.01393
O1 0.66700 0.33300 0.25000 1.00000 0.01773
O2 0.06600 0.13200 0.25000 1.00000 0.01773
O3 0.26000 0.52000 0.25000 1.00000 0.01773
O4 0.06700 0.53350 0.25000 1.00000 0.01773
O5 0.26000 0.13000 0.25000 1.00000 0.01773
O6 0.06700 0.33900 0.27200 1.00000 0.01773
O7 0.46900 0.12900 0.26800 1.00000 0.01773

loop_
_cod_related_entry_id
_cod_related_entry_database
_cod_related_entry_code
1 AMCSD 0000471
